data_7247932
loop_
_publ_author_name
'Jiang, Shuaijie'
'Zhou, Jianxin'
'Xu, Yuangang'
'Lin, Qiuhan'
'Wang, Pengcheng'
'Lu, Ming'

_publ_section_title
;
 Regulation of the structure and density of KN5 frameworks with CH3COOK
 and CF3COOK
;
_journal_issue 7
_journal_name_full CrystEngComm
_journal_page_first 951
_journal_page_last 956
_journal_paper_doi 10.1039/D3CE01210G
_journal_volume 26
_journal_year 2024
_chemical_formula_moiety 'C6 H9 K5 N10 O6'
_chemical_formula_sum 'C6 H9 K5 N10 O6'
_chemical_formula_weight 512.73
_space_group_crystal_system trigonal
_space_group_IT_number 165
_space_group_name_Hall '-P 3 2"c'
_space_group_name_H-M_alt 'P -3 c 1'
_atom_sites_solution_hydrogens geom
_atom_sites_solution_primary dual
_audit_creation_date 2021-09-22
_audit_creation_method
;
Olex2 1.3
(compiled 2020.11.12 svn.r5f609507 for OlexSys, GUI svn.r6272)
;
_audit_update_record
;
2022-09-19 deposited with the CCDC.	2024-01-02 downloaded from the CCDC.
;
_cell_angle_alpha 90
_cell_angle_beta 90
_cell_angle_gamma 120
_cell_formula_units_Z 4
_cell_length_a 10.3592(2)
_cell_length_b 10.3592(2)
_cell_length_c 20.7675(8)
_cell_measurement_reflns_used 3671
_cell_measurement_temperature 243(2)
_cell_measurement_theta_max 26.23
_cell_measurement_theta_min 3.00
_cell_volume 1930.04(9)
_computing_cell_refinement 'SAINT V8.40A (Bruker, 2019)'
_computing_data_reduction 'SAINT V8.40A (Bruker, 2019)'
_computing_molecular_graphics 'Olex2 1.3 (Dolomanov et al., 2009)'
_computing_publication_material 'Olex2 1.3 (Dolomanov et al., 2009)'
_computing_structure_refinement 'SHELXL 2018/3 (Sheldrick, 2015)'
_computing_structure_solution 'SHELXT 2014/5 (Sheldrick, 2014)'
_diffrn_ambient_temperature 243.0
_diffrn_measured_fraction_theta_full 0.998
_diffrn_measured_fraction_theta_max 0.998
_diffrn_measurement_device_type 'Bruker APEX-II CCD'
_diffrn_measurement_method '\f and \w scans'
_diffrn_radiation_monochromator graphite
_diffrn_radiation_type MoK\a
_diffrn_radiation_wavelength 0.71073
_diffrn_reflns_av_R_equivalents 0.0464
_diffrn_reflns_av_unetI/netI 0.0239
_diffrn_reflns_Laue_measured_fraction_full 0.998
_diffrn_reflns_Laue_measured_fraction_max 0.998
_diffrn_reflns_limit_h_max 12
_diffrn_reflns_limit_h_min -12
_diffrn_reflns_limit_k_max 12
_diffrn_reflns_limit_k_min -12
_diffrn_reflns_limit_l_max 24
_diffrn_reflns_limit_l_min -22
_diffrn_reflns_number 10672
_diffrn_reflns_point_group_measured_fraction_full 0.998
_diffrn_reflns_point_group_measured_fraction_max 0.998
_diffrn_reflns_theta_full 25.018
_diffrn_reflns_theta_max 25.018
_diffrn_reflns_theta_min 2.270
_diffrn_source_current 1.4
_diffrn_source_power 0.07
_diffrn_source_voltage 50.0
_diffrn_standards_number 0
_exptl_absorpt_coefficient_mu 1.185
_exptl_absorpt_correction_T_max 0.7454
_exptl_absorpt_correction_T_min 0.6586
_exptl_absorpt_correction_type multi-scan
_exptl_absorpt_process_details
;
SADABS-2016/2 (Bruker,2016/2) was used for absorption correction.
wR2(int) was 0.0732 before and 0.0552 after correction.
The Ratio of minimum to maximum transmission is 0.8836.
The \l/2 correction factor is Not present.
;
_exptl_crystal_colour colourless
_exptl_crystal_colour_primary colourless
_exptl_crystal_density_diffrn 1.765
_exptl_crystal_description block
_exptl_crystal_F_000 1032
_exptl_crystal_size_max 0.13
_exptl_crystal_size_mid 0.12
_exptl_crystal_size_min 0.1
_refine_diff_density_max 0.278
_refine_diff_density_min -0.325
_refine_diff_density_rms 0.051
_refine_ls_extinction_method none
_refine_ls_goodness_of_fit_ref 1.136
_refine_ls_hydrogen_treatment constr
_refine_ls_matrix_type full
_refine_ls_number_parameters 143
_refine_ls_number_reflns 1152
_refine_ls_number_restraints 105
_refine_ls_restrained_S_all 1.088
_refine_ls_R_factor_all 0.0353
_refine_ls_R_factor_gt 0.0267
_refine_ls_shift/su_max 0.000
_refine_ls_shift/su_mean 0.000
_refine_ls_structure_factor_coef Fsqd
_refine_ls_weighting_details 'w=1/[\s^2^(Fo^2^)+(0.0250P)^2^+0.9464P] where P=(Fo^2^+2Fc^2^)/3'
_refine_ls_weighting_scheme calc
_refine_ls_wR_factor_gt 0.0573
_refine_ls_wR_factor_ref 0.0621
_reflns_Friedel_coverage 0.000
_reflns_number_gt 985
_reflns_number_total 1152
_reflns_threshold_expression 'I > 2\s(I)'
_cod_data_source_file d3ce01210g2.cif
_cod_data_source_block mo_0920_0m
_cod_depositor_comments 'Adding full bibliography for 7247932--7247933.cif.'
_cod_original_cell_volume 1930.04(11)
_cod_database_code 7247932
_shelx_shelxl_version_number 2018/3
_shelx_space_group_comment
;
The symmetry employed for this shelxl refinement is uniquely defined
by the following loop, which should always be used as a source of
symmetry information in preference to the above space-group names.
They are only intended as comments.
;
_shelx_estimated_absorpt_t_max 0.891
_shelx_estimated_absorpt_t_min 0.861
_olex2_refinement_description
;
1. Fixed Uiso
 At 1.5 times of:
  All C(H,H,H) groups
2. Restrained distances
 N5-N8 = N8-N9
 1.3 with sigma of 0.02
 N8-N9 = N9-N6
 1.3 with sigma of 0.02
 N9-N6 = N6-N4
 1.3 with sigma of 0.02
 N4-N5 = N5-N8
 1.3 with sigma of 0.02
 K003-N5
 2.934 with sigma of 0.001
 N8-N6
 2.117 with sigma of 0.04
 N4-N8
 2.117 with sigma of 0.04
 N9-N4
 2.117 with sigma of 0.04
 N5-N9
 2.117 with sigma of 0.04
3. Restrained planarity
 N5, N4, N6, N8, N9
 with sigma of 0.01
4. Uiso/Uaniso restraints and constraints
Uanis(N5) \\sim Ueq, Uanis(N4) \\sim Ueq, Uanis(N6) \\sim Ueq, Uanis(N8) \\sim
Ueq, Uanis(N9) \\sim Ueq: with sigma of 0.01 and sigma for terminal atoms of
0.02
5. Rigid body (RIGU) restrains
 N008, N009, N1, N2, N3
 with sigma for 1-2 distances of 0.001 and sigma for 1-3 distances of 0.002
 N5, N4, N6, N8, N9
 with sigma for 1-2 distances of 0.001 and sigma for 1-3 distances of 0.001
6. Others
 Fixed Sof: N009(0.5) N008(0.5) N1(0.5) N3(0.5) N2(0.5) N5(0.16667)
 N4(0.16667) N6(0.16667) N8(0.16667) N9(0.16667)
7.a Idealised Me refined as rotating group:
 C007(H00A,H00B,H00C)
;
_olex2_submission_special_instructions 'No special instructions were received'

loop_
_space_group_symop_operation_xyz
'x, y, z'
'-y, x-y, z'
'-x+y, -x, z'
'y, x, -z+1/2'
'x-y, -y, -z+1/2'
'-x, -x+y, -z+1/2'
'-x, -y, -z'
'y, -x+y, -z'
'x-y, x, -z'
'-y, -x, z-1/2'
'-x+y, y, z-1/2'
'x, x-y, z-1/2'

loop_
_atom_site_label
_atom_site_type_symbol
_atom_site_fract_x
_atom_site_fract_y
_atom_site_fract_z
_atom_site_U_iso_or_equiv
_atom_site_adp_type
_atom_site_occupancy
_atom_site_site_symmetry_order
_atom_site_calc_flag
_atom_site_refinement_flags_posn
_atom_site_refinement_flags_adp
_atom_site_refinement_flags_occupancy
_atom_site_disorder_assembly
_atom_site_disorder_group
K001 K 0.333333 0.666667 0.64155(4) 0.0266(2) Uani 1 3 d S T P . .
K002 K 0.666667 0.333333 0.64155(4) 0.0266(2) Uani 1 3 d S T P . .
K003 K 0.35987(5) 0.35990(5) 0.44751(2) 0.02896(16) Uani 1 1 d D . . . .
O004 O 0.31188(17) 0.43530(17) 0.57450(7) 0.0308(4) Uani 1 1 d . . . . .
O005 O 0.43556(17) 0.31224(18) 0.57445(7) 0.0315(4) Uani 1 1 d . . . . .
C006 C 0.3374(2) 0.3371(2) 0.59665(11) 0.0255(5) Uani 1 1 d . . . . .
C007 C 0.2453(3) 0.2453(3) 0.65280(12) 0.0428(6) Uani 1 1 d . . . . .
H00A H 0.154595 0.159998 0.637027 0.064 Uiso 1 1 calc R U . . .
H00B H 0.220150 0.305621 0.680005 0.064 Uiso 1 1 calc R U . . .
H00C H 0.301912 0.211069 0.677532 0.064 Uiso 1 1 calc R U . . .
N009 N 0.6239(9) 0.5277(7) 0.7176(6) 0.0347(13) Uani 0.5 1 d . . P A -1
N008 N 0.5641(12) 0.6053(8) 0.6991(3) 0.0336(14) Uani 0.5 1 d . . P A -1
N1 N 0.5265(6) 0.6536(7) 0.7505(7) 0.0383(13) Uani 0.5 1 d . . P A -1
N3 N 0.5659(12) 0.6051(8) 0.8012(3) 0.0349(14) Uani 0.5 1 d . . P A -1
N2 N 0.6251(9) 0.5273(8) 0.7815(6) 0.0359(13) Uani 0.5 1 d . . P A -1
N5 N 0.071(2) 0.122(2) 0.4945(16) 0.023(4) Uani 0.1667 1 d D U P B -1
N4 N 0.118(2) 0.028(4) 0.4892(14) 0.027(4) Uani 0.1667 1 d D U P B -1
N6 N 0.002(4) -0.105(3) 0.4849(11) 0.020(3) Uani 0.1667 1 d D U P B -1
N8 N -0.076(3) 0.048(4) 0.4935(17) 0.024(4) Uani 0.1667 1 d D U P B -1
N9 N -0.118(2) -0.092(3) 0.4876(14) 0.028(4) Uani 0.1667 1 d D U P B -1

loop_
_atom_site_aniso_label
_atom_site_aniso_U_11
_atom_site_aniso_U_22
_atom_site_aniso_U_33
_atom_site_aniso_U_23
_atom_site_aniso_U_13
_atom_site_aniso_U_12
K001 0.0247(3) 0.0247(3) 0.0305(5) 0.000 0.000 0.01236(14)
K002 0.0246(3) 0.0246(3) 0.0307(5) 0.000 0.000 0.01232(14)
K003 0.0278(3) 0.0277(3) 0.0273(3) 0.0010(2) 0.0010(2) 0.0108(2)
O004 0.0384(9) 0.0280(9) 0.0305(8) -0.0008(7) -0.0019(7) 0.0200(8)
O005 0.0297(9) 0.0396(9) 0.0303(9) -0.0012(7) -0.0003(7) 0.0211(8)
C006 0.0259(12) 0.0251(12) 0.0251(12) -0.0053(9) -0.0053(9) 0.0124(10)
C007 0.0471(16) 0.0483(16) 0.0402(14) 0.0140(13) 0.0141(13) 0.0293(14)
N009 0.046(4) 0.037(3) 0.033(3) 0.003(4) 0.005(4) 0.030(3)
N008 0.046(6) 0.035(3) 0.030(2) -0.004(2) -0.006(3) 0.028(3)
N1 0.052(3) 0.047(3) 0.032(3) -0.003(4) -0.003(4) 0.036(3)
N3 0.044(6) 0.042(4) 0.029(2) 0.002(2) 0.003(2) 0.029(3)
N2 0.044(4) 0.043(3) 0.033(3) 0.001(4) 0.001(4) 0.031(3)
N5 0.024(5) 0.022(4) 0.022(11) -0.006(5) 0.003(6) 0.012(4)
N4 0.023(4) 0.021(4) 0.035(10) -0.007(6) 0.004(5) 0.010(4)
N6 0.022(4) 0.022(4) 0.017(8) -0.007(4) 0.005(6) 0.010(4)
N8 0.025(5) 0.024(5) 0.024(11) -0.007(6) 0.003(6) 0.013(4)
N9 0.023(4) 0.024(4) 0.036(10) -0.010(5) 0.004(5) 0.011(3)

loop_
_atom_type_symbol
_atom_type_description
_atom_type_scat_dispersion_real
_atom_type_scat_dispersion_imag
_atom_type_scat_source
C C 0.0033 0.0016 'International Tables Vol C Tables 4.2.6.8 and 6.1.1.4'
H H 0.0000 0.0000 'International Tables Vol C Tables 4.2.6.8 and 6.1.1.4'
K K 0.2009 0.2494 'International Tables Vol C Tables 4.2.6.8 and 6.1.1.4'
N N 0.0061 0.0033 'International Tables Vol C Tables 4.2.6.8 and 6.1.1.4'
O O 0.0106 0.0060 'International Tables Vol C Tables 4.2.6.8 and 6.1.1.4'

loop_
_geom_angle_atom_site_label_1
_geom_angle_atom_site_label_2
_geom_angle_atom_site_label_3
_geom_angle
_geom_angle_site_symmetry_1
_geom_angle_site_symmetry_3
_geom_angle_publ_flag
K003 K001 K002 119.089(13) 7_666 4_556 ?
K003 K001 K002 119.088(13) 9_556 4_556 ?
K003 K001 K002 119.088(13) 8_566 4_556 ?
K003 K001 K003 98.365(16) 9_556 7_666 ?
K003 K001 K003 98.365(17) 8_566 7_666 ?
K003 K001 K003 98.365(17) 8_566 9_556 ?
O004 K001 K002 121.26(3) 3_565 4_556 ?
O004 K001 K002 121.26(3) . 4_556 ?
O004 K001 K002 121.26(3) 2_665 4_556 ?
O004 K001 K003 51.84(3) 3_565 9_556 ?
O004 K001 K003 50.68(4) 3_565 8_566 ?
O004 K001 K003 119.65(4) 3_565 7_666 ?
O004 K001 K003 50.68(3) 2_665 7_666 ?
O004 K001 K003 51.84(3) 2_665 8_566 ?
O004 K001 K003 119.65(4) . 8_566 ?
O004 K001 K003 119.65(4) 2_665 9_556 ?
O004 K001 K003 50.68(3) . 9_556 ?
O004 K001 K003 51.84(4) . 7_666 ?
O004 K001 O004 95.52(5) 3_565 2_665 ?
O004 K001 O004 95.51(5) 2_665 . ?
O004 K001 O004 95.51(5) 3_565 . ?
O004 K001 N008 74.78(19) . . ?
O004 K001 N008 170.2(2) 3_565 . ?
O004 K001 N008 83.99(14) 2_665 . ?
O004 K001 N1 96.20(16) . . ?
O004 K001 N1 163.7(2) 3_565 . ?
O004 K001 N1 94.62(17) 2_665 . ?
N008 K001 K002 66.6(2) . 4_556 ?
N008 K001 K003 132.83(12) . 8_566 ?
N008 K001 K003 120.10(15) . 9_556 ?
N008 K001 K003 53.0(2) . 7_666 ?
N008 K001 N1 25.02(13) . . ?
N1 K001 K002 42.5(2) . 4_556 ?
N1 K001 K003 76.6(2) . 7_666 ?
N1 K001 K003 130.23(12) . 8_566 ?
N1 K001 K003 131.40(12) . 9_556 ?
K003 K002 K001 119.095(13) 7_666 4_556 ?
K003 K002 K001 119.094(13) 9_656 4_556 ?
K003 K002 K001 119.095(13) 8_556 4_556 ?
K003 K002 K003 98.357(17) 8_556 7_666 ?
K003 K002 K003 98.357(17) 9_656 8_556 ?
K003 K002 K003 98.357(17) 9_656 7_666 ?
O005 K002 K001 121.30(4) 2_655 4_556 ?
O005 K002 K001 121.30(4) . 4_556 ?
O005 K002 K001 121.30(4) 3_665 4_556 ?
O005 K002 K003 51.77(4) 2_655 8_556 ?
O005 K002 K003 50.73(4) 2_655 9_656 ?
O005 K002 K003 119.61(4) 2_655 7_666 ?
O005 K002 K003 51.77(4) . 7_666 ?
O005 K002 K003 51.77(4) 3_665 9_656 ?
O005 K002 K003 119.61(4) . 9_656 ?
O005 K002 K003 119.61(4) 3_665 8_556 ?
O005 K002 K003 50.73(4) . 8_556 ?
O005 K002 K003 50.73(4) 3_665 7_666 ?
O005 K002 O005 95.47(5) 2_655 . ?
O005 K002 O005 95.47(5) 3_665 . ?
O005 K002 O005 95.47(5) 2_655 3_665 ?
O005 K002 N009 83.9(3) . . ?
O005 K002 N009 174.51(17) 2_655 . ?
O005 K002 N009 90.02(17) 3_665 . ?
N009 K002 K001 55.2(3) . 4_556 ?
N009 K002 K003 134.07(14) . 9_656 ?
N009 K002 K003 125.0(2) . 8_556 ?
N009 K002 K003 64.2(3) . 7_666 ?
K003 K003 K002 89.255(18) 7_666 7_666 ?
O004 K003 K002 97.18(3) . 7_666 ?
O004 K003 K002 140.97(3) 8_556 7_666 ?
O004 K003 K002 82.26(3) 7_666 7_666 ?
O004 K003 K003 50.03(3) 7_666 7_666 ?
O004 K003 K003 108.57(4) 8_556 7_666 ?
O004 K003 K003 53.66(3) . 7_666 ?
O004 K003 O004 103.69(4) . 7_666 ?
O004 K003 O004 121.49(4) . 8_556 ?
O004 K003 O004 83.52(6) 8_556 7_666 ?
O004 K003 O005 125.72(4) 8_556 7_666 ?
O004 K003 O005 77.87(4) . 9_556 ?
O004 K003 O005 87.25(4) . 7_666 ?
O004 K003 O005 142.49(5) 8_556 9_556 ?
O004 K003 C006 97.59(5) 8_556 . ?
O004 K003 C006 22.65(5) 7_666 7_666 ?
O004 K003 C006 103.19(5) 8_556 7_666 ?
O004 K003 C006 102.72(5) 7_666 . ?
O004 K003 C006 102.16(5) . 7_666 ?
O004 K003 C006 23.90(5) . . ?
O004 K003 N5 71.3(5) . . ?
O004 K003 N4 62.6(5) 8_556 . ?
O004 K003 N4 84.0(5) . . ?
O004 K003 N4 143.2(5) 7_666 . ?
O005 K003 K002 44.61(3) 9_556 7_666 ?
O005 K003 K002 137.08(4) . 7_666 ?
O005 K003 K002 44.52(3) 7_666 7_666 ?
O005 K003 K003 53.59(3) . 7_666 ?
O005 K003 K003 108.54(4) 9_556 7_666 ?
O005 K003 K003 50.03(3) 7_666 7_666 ?
O005 K003 O004 43.18(4) 7_666 7_666 ?
O005 K003 O004 125.70(4) 9_556 7_666 ?
O005 K003 O004 45.48(4) . . ?
O005 K003 O004 77.92(4) . 8_556 ?
O005 K003 O004 87.20(4) . 7_666 ?
O005 K003 O005 103.61(4) . 7_666 ?
O005 K003 O005 83.49(6) 9_556 7_666 ?
O005 K003 O005 121.49(4) . 9_556 ?
O005 K003 C006 102.75(5) 7_666 . ?
O005 K003 C006 23.83(5) . . ?
O005 K003 C006 22.58(5) 7_666 7_666 ?
O005 K003 C006 97.66(5) 9_556 . ?
O005 K003 C006 103.10(5) 9_556 7_666 ?
O005 K003 C006 102.12(5) . 7_666 ?
O005 K003 N5 78.6(8) . . ?
O005 K003 N4 91.1(5) 9_556 . ?
O005 K003 N4 170.5(5) 7_666 . ?
O005 K003 N4 72.6(5) . . ?
C006 K003 K002 59.79(4) 7_666 7_666 ?
C006 K003 K002 120.95(4) . 7_666 ?
C006 K003 K003 57.42(4) . 7_666 ?
C006 K003 K003 53.20(4) 7_666 7_666 ?
C006 K003 C006 110.62(5) . 7_666 ?
C006 K003 N4 70.1(5) . . ?
N5 K003 K002 113.1(8) . 7_666 ?
N5 K003 K003 122.9(6) . 7_666 ?
N5 K003 O004 164.1(9) . 7_666 ?
N5 K003 O004 86.5(7) . 8_556 ?
N5 K003 O005 147.7(6) . 7_666 ?
N5 K003 O005 68.9(8) . 9_556 ?
N5 K003 C006 170.2(6) . 7_666 ?
N5 K003 C006 66.3(7) . . ?
N5 K003 N4 24.0(4) . . ?
N4 K003 K002 133.2(5) . 7_666 ?
N4 K003 K003 125.5(5) . 7_666 ?
N4 K003 C006 165.4(5) . 7_666 ?
K001 O004 K003 83.65(4) . 7_666 ?
K001 O004 K003 84.71(4) . 9_556 ?
K001 O004 K003 140.66(6) . . ?
K003 O004 K003 95.82(5) . 9_556 ?
K003 O004 K003 76.31(4) . 7_666 ?
K003 O004 K003 149.70(6) 9_556 7_666 ?
C006 O004 K001 125.09(14) . . ?
C006 O004 K003 90.30(13) . 7_666 ?
C006 O004 K003 88.92(13) . . ?
C006 O004 K003 119.11(13) . 9_556 ?
K002 O005 K003 83.71(4) . 7_666 ?
K002 O005 K003 140.76(6) . . ?
K002 O005 K003 84.66(4) . 8_556 ?
K003 O005 K003 149.74(6) 8_556 7_666 ?
K003 O005 K003 95.79(5) . 8_556 ?
K003 O005 K003 76.39(4) . 7_666 ?
C006 O005 K002 125.02(14) . . ?
C006 O005 K003 118.85(13) . 8_556 ?
C006 O005 K003 89.03(13) . . ?
C006 O005 K003 90.54(13) . 7_666 ?
K003 C006 K003 69.38(5) . 7_666 ?
O004 C006 K003 67.18(12) . . ?
O004 C006 K003 67.05(12) . 7_666 ?
O004 C006 C007 118.1(2) . . ?
O005 C006 K003 67.14(12) . . ?
O005 C006 K003 66.88(12) . 7_666 ?
O005 C006 O004 123.4(2) . . ?
O005 C006 C007 118.5(2) . . ?
C007 C006 K003 145.55(16) . 7_666 ?
C007 C006 K003 145.07(16) . . ?
C006 C007 H00A 109.5 . . ?
C006 C007 H00B 109.5 . . ?
C006 C007 H00C 109.5 . . ?
H00A C007 H00B 109.5 . . ?
H00A C007 H00C 109.5 . . ?
H00B C007 H00C 109.5 . . ?
N008 N009 K002 125.8(11) . . ?
N008 N009 N2 107.8(5) . . ?
N2 N009 K002 124.3(10) . . ?
N009 N008 K001 157.8(5) . . ?
N009 N008 N1 108.7(6) . . ?
N1 N008 K001 79.9(10) . . ?
N008 N1 K001 75.1(10) . . ?
N3 N1 K001 160.1(5) . . ?
N3 N1 N008 107.2(6) . . ?
N2 N3 N1 108.6(6) . . ?
N3 N2 N009 107.7(5) . . ?
N4 N5 K003 89.6(18) . . ?
N4 N5 N8 108.4(18) . . ?
N8 N5 K003 152(3) . . ?
N5 N4 K003 66.4(15) . . ?
N5 N4 N6 107.8(17) . . ?
N6 N4 K003 159(2) . . ?
N4 N6 N9 108.1(16) . . ?
N9 N8 N5 107.4(17) . . ?
N8 N9 N6 108.3(16) . . ?

loop_
_geom_bond_atom_site_label_1
_geom_bond_atom_site_label_2
_geom_bond_distance
_geom_bond_site_symmetry_2
_geom_bond_publ_flag
K001 K002 4.5045(12) 4_556 ?
K001 K003 3.8042(6) 8_566 ?
K001 K003 3.8042(6) 7_666 ?
K001 K003 3.8042(6) 9_556 ?
K001 O004 2.6833(15) 3_565 ?
K001 O004 2.6833(15) 2_665 ?
K001 O004 2.6833(15) . ?
K001 N008 3.011(12) . ?
K001 N1 3.069(12) . ?
K002 K003 3.8038(6) 9_656 ?
K002 K003 3.8038(6) 8_556 ?
K002 K003 3.8038(6) 7_666 ?
K002 O005 2.6830(15) 2_655 ?
K002 O005 2.6830(15) . ?
K002 O005 2.6830(16) 3_665 ?
K002 N009 2.763(6) . ?
K003 K003 3.6305(10) 7_666 ?
K003 O004 3.0098(17) 7_666 ?
K003 O004 2.8637(15) . ?
K003 O004 2.9554(16) 8_556 ?
K003 O005 2.8627(15) . ?
K003 O005 2.9576(16) 9_556 ?
K003 O005 3.0061(17) 7_666 ?
K003 C006 3.106(2) . ?
K003 C006 3.268(2) 7_666 ?
K003 N5 2.9340(11) . ?
K003 N4 3.20(4) . ?
O004 C006 1.259(2) . ?
O005 C006 1.255(3) . ?
C006 C007 1.506(3) . ?
C007 H00A 0.9700 . ?
C007 H00B 0.9700 . ?
C007 H00C 0.9700 . ?
N009 N008 1.294(7) . ?
N009 N2 1.327(8) . ?
N008 N1 1.318(7) . ?
N1 N3 1.316(7) . ?
N3 N2 1.298(7) . ?
N5 N4 1.302(17) . ?
N5 N8 1.312(13) . ?
N4 N6 1.302(16) . ?
N6 N9 1.306(13) . ?
N8 N9 1.302(13) . ?

loop_
_geom_torsion_atom_site_label_1
_geom_torsion_atom_site_label_2
_geom_torsion_atom_site_label_3
_geom_torsion_atom_site_label_4
_geom_torsion
_geom_torsion_site_symmetry_1
_geom_torsion_site_symmetry_2
_geom_torsion_site_symmetry_3
_geom_torsion_site_symmetry_4
_geom_torsion_publ_flag
K001 O004 C006 K003 -82.44(12) . . . 7_666 ?
K001 O004 C006 K003 -158.75(14) . . . . ?
K001 O004 C006 O005 -120.2(2) . . . . ?
K001 O004 C006 C007 59.7(3) . . . . ?
K001 N008 N1 N3 159.4(5) . . . . ?
K001 N1 N3 N2 93(3) . . . . ?
K002 O005 C006 K003 82.70(12) . . . 7_666 ?
K002 O005 C006 K003 159.07(14) . . . . ?
K002 O005 C006 O004 120.5(2) . . . . ?
K002 O005 C006 C007 -59.3(3) . . . . ?
K002 N009 N008 K001 54(3) . . . . ?
K002 N009 N008 N1 163.7(5) . . . . ?
K002 N009 N2 N3 -164.4(6) . . . . ?
K003 O004 C006 K003 76.31(4) . . . 7_666 ?
K003 O004 C006 K003 172.37(12) 9_556 . . 7_666 ?
K003 O004 C006 K003 96.06(10) 9_556 . . . ?
K003 O004 C006 K003 -76.31(4) 7_666 . . . ?
K003 O004 C006 O005 -37.8(2) 7_666 . . . ?
K003 O004 C006 O005 134.57(17) 9_556 . . . ?
K003 O004 C006 O005 38.5(2) . . . . ?
K003 O004 C006 C007 -141.60(19) . . . . ?
K003 O004 C006 C007 -45.5(2) 9_556 . . . ?
K003 O004 C006 C007 142.10(19) 7_666 . . . ?
K003 O005 C006 K003 -172.46(12) 8_556 . . 7_666 ?
K003 O005 C006 K003 -76.37(4) . . . 7_666 ?
K003 O005 C006 K003 -96.08(10) 8_556 . . . ?
K003 O005 C006 K003 76.37(4) 7_666 . . . ?
K003 O005 C006 O004 37.8(2) 7_666 . . . ?
K003 O005 C006 O004 -38.5(2) . . . . ?
K003 O005 C006 O004 -134.61(17) 8_556 . . . ?
K003 O005 C006 C007 45.5(2) 8_556 . . . ?
K003 O005 C006 C007 -142.04(19) 7_666 . . . ?
K003 O005 C006 C007 141.58(19) . . . . ?
K003 N5 N4 N6 -158(2) . . . . ?
K003 N5 N8 N9 127(4) . . . . ?
K003 N4 N6 N9 -71(6) . . . . ?
N009 N008 N1 K001 -158.8(5) . . . . ?
N009 N008 N1 N3 0.6(7) . . . . ?
N008 N009 N2 N3 0.0(7) . . . . ?
N008 N1 N3 N2 -0.6(7) . . . . ?
N1 N3 N2 N009 0.4(7) . . . . ?
N2 N009 N008 K001 -110(3) . . . . ?
N2 N009 N008 N1 -0.3(7) . . . . ?
N5 N4 N6 N9 0.0(3) . . . . ?
N5 N8 N9 N6 -0.1(7) . . . . ?
N4 N5 N8 N9 0.0(6) . . . . ?
N4 N6 N9 N8 0.1(6) . . . . ?
N8 N5 N4 K003 158(2) . . . . ?
N8 N5 N4 N6 0.0(3) . . . . ?
